data_2022656
loop_
_publ_author_name
'DeLancey, Stephanie S.'
'Clendening, Reese A.'
'Zeller, Matthias'
'Ren, Tong'

_publ_section_title
;
 Geometric isomers of dichloridoiron(III) complexes of CTMC
 (5,7,12,14-tetramethyl-1,4,8,11-tetraazacyclotetradecane)
;
_journal_coeditor_code LF3128
_journal_issue 9
_journal_name_full 'Acta Crystallographica Section C'
_journal_page_first 507
_journal_page_last 514
_journal_paper_doi 10.1107/S205322962200849X
_journal_volume 78
_journal_year 2022
_chemical_formula_iupac '[Fe (C14 H32 N4) Cl2] Cl, C H4 O'
_chemical_formula_moiety 'C14 H32 Cl2 Fe N4 +, Cl -, C H4 O'
_chemical_formula_sum 'C15 H36 Cl3 Fe N4 O'
_chemical_formula_weight 450.68
_chemical_name_systematic
;<i>trans</i>-Dichlorido[(5<i>SR</i>,7<i>RS</i>,12<i>RS</i>,14<i>SR</i>)-4,7,12,14-tetramethyl-1,4,8,11-tetraazacyclotetradecane]iron(III)
chloride methanol monosolvate
;
_space_group_crystal_system monoclinic
_space_group_IT_number 14
_space_group_name_Hall '-P 2ybc'
_space_group_name_H-M_alt 'P 1 21/c 1'
_atom_sites_solution_hydrogens mixed
_atom_sites_solution_primary dual
_atom_sites_solution_secondary difmap
_audit_creation_method SHELXL-2018/3
_cell_angle_alpha 90
_cell_angle_beta 95.024(2)
_cell_angle_gamma 90
_cell_formula_units_Z 4
_cell_length_a 8.1632(4)
_cell_length_b 20.8470(12)
_cell_length_c 12.1387(7)
_cell_measurement_reflns_used 9046
_cell_measurement_temperature 150(2)
_cell_measurement_theta_max 33.0931
_cell_measurement_theta_min 2.5799
_cell_volume 2057.8(2)
_computing_cell_refinement
;
SAINT (Bruker, 2019)
;
_computing_data_collection
;
APEX3 (Bruker, 2019)
;
_computing_data_reduction
;
SAINT (Bruker, 2019)
;
_computing_molecular_graphics
;
Mercury (Macrae <i>et al.</i>,  2020)
;
_computing_publication_material
;
publCIF (Westrip, 2010)
;
_computing_structure_refinement
;
SHELXL2018 (Sheldrick, 2015b) and
SHELXLE (H\"ubschle <i>et al.</i>, 2011)
;
_computing_structure_solution
;
SHELXT2014 (Sheldrick, 2015a)
;
_diffrn_ambient_temperature 150(2)
_diffrn_detector_area_resol_mean 7.4074
_diffrn_measured_fraction_theta_full 0.998
_diffrn_measured_fraction_theta_max 0.998
_diffrn_measurement_device_type
;
Bruker AXS D8 Quest diffractometer with PhotonII charge-integrating pixel
array detector (CPAD)
;
_diffrn_measurement_method 'omega and phi scans'
_diffrn_radiation_monochromator 'Triumph curved graphite crystal'
_diffrn_radiation_type MoK\a
_diffrn_radiation_wavelength 0.71073
_diffrn_reflns_av_R_equivalents 0.0487
_diffrn_reflns_av_unetI/netI 0.0192
_diffrn_reflns_limit_h_max 12
_diffrn_reflns_limit_h_min -12
_diffrn_reflns_limit_k_max 32
_diffrn_reflns_limit_k_min -32
_diffrn_reflns_limit_l_max 18
_diffrn_reflns_limit_l_min -18
_diffrn_reflns_number 125711
_diffrn_reflns_theta_full 25.242
_diffrn_reflns_theta_max 33.158
_diffrn_reflns_theta_min 2.689
_diffrn_source 'fine focus sealed tube X-ray source'
_diffrn_source_current '30 mA'
_diffrn_source_voltage '50 kV'
_exptl_absorpt_coefficient_mu 1.133
_exptl_absorpt_correction_T_max 0.7465
_exptl_absorpt_correction_T_min 0.6787
_exptl_absorpt_correction_type multi-scan
_exptl_absorpt_process_details
;
(SADABS; Krause <i>et al.</i>,  2015)
;
_exptl_crystal_colour yellow
_exptl_crystal_density_diffrn 1.455
_exptl_crystal_description Needle
_exptl_crystal_F_000 956
_exptl_crystal_size_max 0.340
_exptl_crystal_size_mid 0.100
_exptl_crystal_size_min 0.090
_refine_diff_density_max 0.704
_refine_diff_density_min -0.576
_refine_ls_extinction_method none
_refine_ls_goodness_of_fit_ref 1.036
_refine_ls_hydrogen_treatment mixed
_refine_ls_matrix_type full
_refine_ls_number_parameters 235
_refine_ls_number_reflns 7859
_refine_ls_number_restraints 0
_refine_ls_restrained_S_all 1.036
_refine_ls_R_factor_all 0.0354
_refine_ls_R_factor_gt 0.0243
_refine_ls_shift/su_max 0.002
_refine_ls_shift/su_mean 0.000
_refine_ls_structure_factor_coef Fsqd
_refine_ls_weighting_details 'w=1/[\s^2^(Fo^2^)+(0.0258P)^2^+0.6993P] where P=(Fo^2^+2Fc^2^)/3'
_refine_ls_weighting_scheme calc
_refine_ls_wR_factor_gt 0.0554
_refine_ls_wR_factor_ref 0.0608
_reflns_number_gt 6505
_reflns_number_total 7859
_reflns_threshold_expression 'I > 2\s(I)'
_cod_data_source_file lf3128sup1.cif
_cod_data_source_block 1b
_cod_original_sg_symbol_H-M 'P 21/c'
_cod_database_code 2022656
_shelx_space_group_comment
;
The symmetry employed for this shelxl refinement is uniquely defined
by the following loop, which should always be used as a source of
symmetry information in preference to the above space-group names.
They are only intended as comments.
;
_shelx_estimated_absorpt_t_min 0.699
_shelx_estimated_absorpt_t_max 0.905

loop_
_space_group_symop_operation_xyz
'x, y, z'
'-x, y+1/2, -z+1/2'
'-x, -y, -z'
'x, -y-1/2, z-1/2'

loop_
_atom_site_type_symbol
_atom_site_label
_atom_site_fract_x
_atom_site_fract_y
_atom_site_fract_z
_atom_site_U_iso_or_equiv
_atom_site_adp_type
_atom_site_calc_flag
_atom_site_occupancy
_atom_site_disorder_assembly
_atom_site_disorder_group
Fe Fe1 0.47180(2) 0.37521(2) 0.81519(2) 0.01202(3) Uani d 1 . .
Cl Cl1 0.27817(3) 0.32101(2) 0.70046(2) 0.01732(5) Uani d 1 . .
Cl Cl2 0.66305(3) 0.43097(2) 0.92874(2) 0.01876(5) Uani d 1 . .
Cl Cl3 0.52630(4) 0.35899(2) 0.21489(2) 0.02871(6) Uani d 1 . .
O O1 0.40718(10) 0.38361(4) 0.44329(7) 0.02515(16) Uani d 1 . .
H H1C 0.455854 0.378135 0.385847 0.038 Uiso calc 1 . .
N N1 0.58062(10) 0.40542(4) 0.67522(7) 0.01620(15) Uani d 1 . .
H H1 0.5277(17) 0.3869(7) 0.6179(12) 0.019 Uiso d 1 . .
N N2 0.33640(10) 0.45956(4) 0.79670(7) 0.01590(15) Uani d 1 . .
H H2 0.3834(17) 0.4855(7) 0.8429(12) 0.019 Uiso d 1 . .
N N3 0.36207(10) 0.34494(4) 0.95311(7) 0.01496(14) Uani d 1 . .
H H3 0.4117(17) 0.3639(7) 1.0094(12) 0.018 Uiso d 1 . .
N N4 0.60971(10) 0.29159(4) 0.83285(7) 0.01582(15) Uani d 1 . .
H H4 0.5637(17) 0.2639(7) 0.7871(11) 0.019 Uiso d 1 . .
C C1 0.53940(13) 0.47461(5) 0.66291(9) 0.01939(18) Uani d 1 . .
H H1A 0.557193 0.489153 0.587241 0.023 Uiso calc 1 . .
H H1B 0.611401 0.500151 0.716153 0.023 Uiso calc 1 . .
C C2 0.36108(13) 0.48431(5) 0.68441(9) 0.01946(18) Uani d 1 . .
H H2A 0.332969 0.530483 0.679677 0.023 Uiso calc 1 . .
H H2B 0.288599 0.461058 0.628190 0.023 Uiso calc 1 . .
C C3 0.15991(12) 0.45597(5) 0.81998(8) 0.01685(17) Uani d 1 . .
H H3A 0.102435 0.425920 0.765204 0.020 Uiso calc 1 . .
C C4 0.07595(14) 0.52151(5) 0.80674(10) 0.0237(2) Uani d 1 . .
H H4A 0.076085 0.535789 0.729836 0.036 Uiso calc 1 . .
H H4B 0.135678 0.552648 0.855612 0.036 Uiso calc 1 . .
H H4C -0.037662 0.518041 0.826315 0.036 Uiso calc 1 . .
C C5 0.14494(12) 0.42890(5) 0.93590(8) 0.01754(17) Uani d 1 . .
H H5A 0.031619 0.437079 0.955525 0.021 Uiso calc 1 . .
H H5B 0.220314 0.453395 0.988641 0.021 Uiso calc 1 . .
C C6 0.18158(11) 0.35740(5) 0.95346(8) 0.01603(17) Uani d 1 . .
H H6 0.123673 0.333249 0.890369 0.019 Uiso calc 1 . .
C C7 0.11429(14) 0.33419(6) 1.06051(9) 0.0239(2) Uani d 1 . .
H H7A -0.003351 0.344022 1.058253 0.036 Uiso calc 1 . .
H H7B 0.172703 0.355944 1.123865 0.036 Uiso calc 1 . .
H H7C 0.130490 0.287752 1.067843 0.036 Uiso calc 1 . .
C C8 0.40632(12) 0.27600(5) 0.96661(9) 0.01822(17) Uani d 1 . .
H H8A 0.335978 0.249714 0.913538 0.022 Uiso calc 1 . .
H H8B 0.388881 0.261616 1.042426 0.022 Uiso calc 1 . .
C C9 0.58568(12) 0.26783(5) 0.94559(8) 0.01813(18) Uani d 1 . .
H H9A 0.656282 0.292329 1.001177 0.022 Uiso calc 1 . .
H H9B 0.616859 0.222006 0.951977 0.022 Uiso calc 1 . .
C C10 0.78611(12) 0.29646(5) 0.80966(8) 0.01750(17) Uani d 1 . .
H H10 0.840678 0.328751 0.861602 0.021 Uiso calc 1 . .
C C11 0.87818(14) 0.23277(5) 0.82714(11) 0.0256(2) Uani d 1 . .
H H11A 0.820901 0.199402 0.781780 0.038 Uiso calc 1 . .
H H11B 0.882138 0.220565 0.905291 0.038 Uiso calc 1 . .
H H11C 0.990414 0.237568 0.805522 0.038 Uiso calc 1 . .
C C12 0.79645(13) 0.32071(5) 0.69159(9) 0.01947(18) Uani d 1 . .
H H12A 0.718888 0.295318 0.641738 0.023 Uiso calc 1 . .
H H12B 0.908597 0.311878 0.670309 0.023 Uiso calc 1 . .
C C13 0.75944(12) 0.39183(5) 0.67087(9) 0.01846(18) Uani d 1 . .
H H13 0.821325 0.416959 0.731130 0.022 Uiso calc 1 . .
C C14 0.82060(15) 0.41270(6) 0.56061(10) 0.0272(2) Uani d 1 . .
H H14A 0.758797 0.389821 0.499875 0.041 Uiso calc 1 . .
H H14B 0.937854 0.402626 0.560510 0.041 Uiso calc 1 . .
H H14C 0.804288 0.458995 0.550918 0.041 Uiso calc 1 . .
C C15 0.23468(15) 0.38140(6) 0.41595(10) 0.0275(2) Uani d 1 . .
H H15A 0.211506 0.360725 0.343752 0.041 Uiso calc 1 . .
H H15B 0.190455 0.425126 0.412864 0.041 Uiso calc 1 . .
H H15C 0.182924 0.356809 0.472335 0.041 Uiso calc 1 . .

loop_
_atom_site_aniso_label
_atom_site_aniso_U_11
_atom_site_aniso_U_22
_atom_site_aniso_U_33
_atom_site_aniso_U_12
_atom_site_aniso_U_13
_atom_site_aniso_U_23
Fe1 0.01143(6) 0.01141(6) 0.01307(6) -0.00026(4) 0.00023(4) 0.00017(4)
Cl1 0.01816(10) 0.01672(10) 0.01704(10) -0.00156(8) 0.00141(8) -0.00360(8)
Cl2 0.01866(10) 0.01754(10) 0.01942(11) -0.00260(8) -0.00196(8) -0.00258(8)
Cl3 0.02918(13) 0.03443(15) 0.02208(12) 0.00209(11) -0.00018(10) -0.00469(10)
O1 0.0250(4) 0.0287(4) 0.0214(4) -0.0019(3) -0.0001(3) 0.0001(3)
N1 0.0143(3) 0.0153(4) 0.0189(4) -0.0012(3) 0.0008(3) -0.0002(3)
N2 0.0150(3) 0.0161(4) 0.0163(4) -0.0003(3) -0.0003(3) -0.0003(3)
N3 0.0143(3) 0.0143(3) 0.0162(4) -0.0002(3) 0.0007(3) -0.0007(3)
N4 0.0136(3) 0.0166(4) 0.0170(4) -0.0001(3) -0.0002(3) 0.0016(3)
C1 0.0202(4) 0.0163(4) 0.0219(5) -0.0007(3) 0.0029(4) 0.0049(3)
C2 0.0199(4) 0.0175(4) 0.0209(4) 0.0026(3) 0.0014(3) 0.0045(3)
C3 0.0138(4) 0.0170(4) 0.0194(4) 0.0022(3) -0.0002(3) -0.0013(3)
C4 0.0236(5) 0.0202(5) 0.0271(5) 0.0073(4) 0.0000(4) -0.0005(4)
C5 0.0163(4) 0.0175(4) 0.0191(4) 0.0016(3) 0.0029(3) -0.0026(3)
C6 0.0135(4) 0.0176(4) 0.0171(4) -0.0010(3) 0.0023(3) -0.0011(3)
C7 0.0216(5) 0.0281(5) 0.0229(5) -0.0001(4) 0.0073(4) 0.0035(4)
C8 0.0199(4) 0.0151(4) 0.0200(4) 0.0006(3) 0.0036(3) 0.0034(3)
C9 0.0190(4) 0.0167(4) 0.0185(4) 0.0027(3) 0.0007(3) 0.0041(3)
C10 0.0130(4) 0.0179(4) 0.0214(4) 0.0012(3) 0.0004(3) 0.0003(3)
C11 0.0182(5) 0.0206(5) 0.0375(6) 0.0046(4) -0.0007(4) 0.0013(4)
C12 0.0167(4) 0.0208(5) 0.0212(5) 0.0020(3) 0.0035(3) -0.0014(4)
C13 0.0146(4) 0.0207(4) 0.0204(4) -0.0018(3) 0.0030(3) 0.0008(4)
C14 0.0254(5) 0.0312(6) 0.0263(5) -0.0006(4) 0.0102(4) 0.0049(4)
C15 0.0257(5) 0.0294(6) 0.0271(5) 0.0009(4) -0.0001(4) 0.0010(4)

loop_
_atom_type_symbol
_atom_type_description
_atom_type_scat_dispersion_real
_atom_type_scat_dispersion_imag
_atom_type_scat_source
C C 0.0033 0.0016 'International Tables Vol C Tables 4.2.6.8 and 6.1.1.4'
N N 0.0061 0.0033 'International Tables Vol C Tables 4.2.6.8 and 6.1.1.4'
Cl Cl 0.1484 0.1585 'International Tables Vol C Tables 4.2.6.8 and 6.1.1.4'
Fe Fe 0.3463 0.8444 'International Tables Vol C Tables 4.2.6.8 and 6.1.1.4'
H H 0.0000 0.0000 'International Tables Vol C Tables 4.2.6.8 and 6.1.1.4'
O O 0.0106 0.0060 'International Tables Vol C Tables 4.2.6.8 and 6.1.1.4'

loop_
_geom_angle_atom_site_label_1
_geom_angle_atom_site_label_2
_geom_angle_atom_site_label_3
_geom_angle_site_symmetry_1
_geom_angle_site_symmetry_3
_geom_angle
_geom_angle_publ_flag
N3 Fe1 N4 . . 85.96(3) ?
N3 Fe1 N2 . . 94.69(3) ?
N4 Fe1 N2 . . 179.23(3) ?
N3 Fe1 N1 . . 179.48(3) ?
N4 Fe1 N1 . . 94.13(3) ?
N2 Fe1 N1 . . 85.23(3) ?
N3 Fe1 Cl2 . . 89.34(2) ?
N4 Fe1 Cl2 . . 91.66(3) ?
N2 Fe1 Cl2 . . 87.92(3) ?
N1 Fe1 Cl2 . . 91.17(3) ?
N3 Fe1 Cl1 . . 90.97(2) ?
N4 Fe1 Cl1 . . 89.30(3) ?
N2 Fe1 Cl1 . . 91.11(3) ?
N1 Fe1 Cl1 . . 88.53(2) ?
Cl2 Fe1 Cl1 . . 179.012(11) ?
C15 O1 H1C . . 109.5 ?
C1 N1 C13 . . 113.23(8) ?
C1 N1 Fe1 . . 105.46(6) ?
C13 N1 Fe1 . . 117.38(6) ?
C1 N1 H1 . . 104.9(9) ?
C13 N1 H1 . . 107.7(9) ?
Fe1 N1 H1 . . 107.4(9) ?
C2 N2 C3 . . 113.63(8) ?
C2 N2 Fe1 . . 106.20(6) ?
C3 N2 Fe1 . . 116.71(6) ?
C2 N2 H2 . . 107.2(10) ?
C3 N2 H2 . . 107.2(9) ?
Fe1 N2 H2 . . 105.3(9) ?
C8 N3 C6 . . 113.39(8) ?
C8 N3 Fe1 . . 105.43(6) ?
C6 N3 Fe1 . . 116.51(6) ?
C8 N3 H3 . . 105.4(9) ?
C6 N3 H3 . . 108.2(9) ?
Fe1 N3 H3 . . 107.2(9) ?
C9 N4 C10 . . 113.80(8) ?
C9 N4 Fe1 . . 105.13(6) ?
C10 N4 Fe1 . . 116.50(6) ?
C9 N4 H4 . . 106.5(9) ?
C10 N4 H4 . . 107.3(9) ?
Fe1 N4 H4 . . 107.1(9) ?
N1 C1 C2 . . 108.96(8) ?
N1 C1 H1A . . 109.9 ?
C2 C1 H1A . . 109.9 ?
N1 C1 H1B . . 109.9 ?
C2 C1 H1B . . 109.9 ?
H1A C1 H1B . . 108.3 ?
N2 C2 C1 . . 108.71(8) ?
N2 C2 H2A . . 109.9 ?
C1 C2 H2A . . 109.9 ?
N2 C2 H2B . . 109.9 ?
C1 C2 H2B . . 109.9 ?
H2A C2 H2B . . 108.3 ?
N2 C3 C4 . . 111.45(8) ?
N2 C3 C5 . . 110.38(8) ?
C4 C3 C5 . . 110.76(8) ?
N2 C3 H3A . . 108.0 ?
C4 C3 H3A . . 108.0 ?
C5 C3 H3A . . 108.0 ?
C3 C4 H4A . . 109.5 ?
C3 C4 H4B . . 109.5 ?
H4A C4 H4B . . 109.5 ?
C3 C4 H4C . . 109.5 ?
H4A C4 H4C . . 109.5 ?
H4B C4 H4C . . 109.5 ?
C3 C5 C6 . . 117.15(8) ?
C3 C5 H5A . . 108.0 ?
C6 C5 H5A . . 108.0 ?
C3 C5 H5B . . 108.0 ?
C6 C5 H5B . . 108.0 ?
H5A C5 H5B . . 107.3 ?
N3 C6 C5 . . 110.41(8) ?
N3 C6 C7 . . 111.94(8) ?
C5 C6 C7 . . 110.19(8) ?
N3 C6 H6 . . 108.1 ?
C5 C6 H6 . . 108.1 ?
C7 C6 H6 . . 108.1 ?
C6 C7 H7A . . 109.5 ?
C6 C7 H7B . . 109.5 ?
H7A C7 H7B . . 109.5 ?
C6 C7 H7C . . 109.5 ?
H7A C7 H7C . . 109.5 ?
H7B C7 H7C . . 109.5 ?
N3 C8 C9 . . 108.56(8) ?
N3 C8 H8A . . 110.0 ?
C9 C8 H8A . . 110.0 ?
N3 C8 H8B . . 110.0 ?
C9 C8 H8B . . 110.0 ?
H8A C8 H8B . . 108.4 ?
N4 C9 C8 . . 108.96(8) ?
N4 C9 H9A . . 109.9 ?
C8 C9 H9A . . 109.9 ?
N4 C9 H9B . . 109.9 ?
C8 C9 H9B . . 109.9 ?
H9A C9 H9B . . 108.3 ?
N4 C10 C12 . . 109.40(8) ?
N4 C10 C11 . . 112.60(8) ?
C12 C10 C11 . . 110.48(9) ?
N4 C10 H10 . . 108.1 ?
C12 C10 H10 . . 108.1 ?
C11 C10 H10 . . 108.1 ?
C10 C11 H11A . . 109.5 ?
C10 C11 H11B . . 109.5 ?
H11A C11 H11B . . 109.5 ?
C10 C11 H11C . . 109.5 ?
H11A C11 H11C . . 109.5 ?
H11B C11 H11C . . 109.5 ?
C10 C12 C13 . . 116.63(8) ?
C10 C12 H12A . . 108.1 ?
C13 C12 H12A . . 108.1 ?
C10 C12 H12B . . 108.1 ?
C13 C12 H12B . . 108.1 ?
H12A C12 H12B . . 107.3 ?
N1 C13 C12 . . 110.98(8) ?
N1 C13 C14 . . 111.81(9) ?
C12 C13 C14 . . 110.13(9) ?
N1 C13 H13 . . 107.9 ?
C12 C13 H13 . . 107.9 ?
C14 C13 H13 . . 107.9 ?
C13 C14 H14A . . 109.5 ?
C13 C14 H14B . . 109.5 ?
H14A C14 H14B . . 109.5 ?
C13 C14 H14C . . 109.5 ?
H14A C14 H14C . . 109.5 ?
H14B C14 H14C . . 109.5 ?
O1 C15 H15A . . 109.5 ?
O1 C15 H15B . . 109.5 ?
H15A C15 H15B . . 109.5 ?
O1 C15 H15C . . 109.5 ?
H15A C15 H15C . . 109.5 ?
H15B C15 H15C . . 109.5 ?

loop_
_geom_bond_atom_site_label_1
_geom_bond_atom_site_label_2
_geom_bond_site_symmetry_2
_geom_bond_distance
_geom_bond_publ_flag
Fe1 N3 . 2.0654(8) ?
Fe1 N4 . 2.0761(8) ?
Fe1 N2 . 2.0787(9) ?
Fe1 N1 . 2.0826(9) ?
Fe1 Cl2 . 2.3047(3) ?
Fe1 Cl1 . 2.3084(3) ?
O1 C15 . 1.4189(14) ?
O1 H1C . 0.8400 ?
N1 C1 . 1.4858(13) ?
N1 C13 . 1.4924(13) ?
N1 H1 . 0.876(14) ?
N2 C2 . 1.4875(13) ?
N2 C3 . 1.4941(13) ?
N2 H2 . 0.847(14) ?
N3 C8 . 1.4875(13) ?
N3 C6 . 1.4965(12) ?
N3 H3 . 0.860(14) ?
N4 C9 . 1.4844(13) ?
N4 C10 . 1.4947(12) ?
N4 H4 . 0.864(14) ?
C1 C2 . 1.5148(15) ?
C1 H1A . 0.9900 ?
C1 H1B . 0.9900 ?
C2 H2A . 0.9900 ?
C2 H2B . 0.9900 ?
C3 C4 . 1.5306(14) ?
C3 C5 . 1.5309(14) ?
C3 H3A . 1.0000 ?
C4 H4A . 0.9800 ?
C4 H4B . 0.9800 ?
C4 H4C . 0.9800 ?
C5 C6 . 1.5317(14) ?
C5 H5A . 0.9900 ?
C5 H5B . 0.9900 ?
C6 C7 . 1.5327(14) ?
C6 H6 . 1.0000 ?
C7 H7A . 0.9800 ?
C7 H7B . 0.9800 ?
C7 H7C . 0.9800 ?
C8 C9 . 1.5176(14) ?
C8 H8A . 0.9900 ?
C8 H8B . 0.9900 ?
C9 H9A . 0.9900 ?
C9 H9B . 0.9900 ?
C10 C12 . 1.5291(15) ?
C10 C11 . 1.5313(15) ?
C10 H10 . 1.0000 ?
C11 H11A . 0.9800 ?
C11 H11B . 0.9800 ?
C11 H11C . 0.9800 ?
C12 C13 . 1.5295(15) ?
C12 H12A . 0.9900 ?
C12 H12B . 0.9900 ?
C13 C14 . 1.5320(15) ?
C13 H13 . 1.0000 ?
C14 H14A . 0.9800 ?
C14 H14B . 0.9800 ?
C14 H14C . 0.9800 ?
C15 H15A . 0.9800 ?
C15 H15B . 0.9800 ?
C15 H15C . 0.9800 ?

loop_
_geom_hbond_atom_site_label_D
_geom_hbond_atom_site_label_H
_geom_hbond_atom_site_label_A
_geom_hbond_site_symmetry_A
_geom_hbond_distance_DH
_geom_hbond_distance_HA
_geom_hbond_distance_DA
_geom_hbond_angle_DHA
_geom_hbond_publ_flag
O1 H1C Cl3 . 0.84 2.24 3.0607(9) 166.6 yes
N1 H1 O1 . 0.876(14) 2.258(15) 3.0723(12) 154.5(12) yes
N3 H3 Cl3 1_556 0.860(14) 2.588(14) 3.3518(9) 148.5(12) yes
N4 H4 Cl3 4_566 0.864(14) 2.716(14) 3.4925(9) 150.2(12) yes

loop_
_geom_torsion_atom_site_label_1
_geom_torsion_atom_site_label_2
_geom_torsion_atom_site_label_3
_geom_torsion_atom_site_label_4
_geom_torsion_site_symmetry_1
_geom_torsion_site_symmetry_2
_geom_torsion_site_symmetry_3
_geom_torsion_site_symmetry_4
_geom_torsion
_geom_torsion_publ_flag
C13 N1 C1 C2 . . . . -172.15(8) ?
Fe1 N1 C1 C2 . . . . -42.52(9) ?
C3 N2 C2 C1 . . . . -169.94(8) ?
Fe1 N2 C2 C1 . . . . -40.29(9) ?
N1 C1 C2 N2 . . . . 57.18(11) ?
C2 N2 C3 C4 . . . . -57.59(11) ?
Fe1 N2 C3 C4 . . . . 178.28(7) ?
C2 N2 C3 C5 . . . . 178.90(8) ?
Fe1 N2 C3 C5 . . . . 54.76(9) ?
N2 C3 C5 C6 . . . . -71.58(11) ?
C4 C3 C5 C6 . . . . 164.50(9) ?
C8 N3 C6 C5 . . . . -178.37(8) ?
Fe1 N3 C6 C5 . . . . -55.71(9) ?
C8 N3 C6 C7 . . . . 58.47(11) ?
Fe1 N3 C6 C7 . . . . -178.86(7) ?
C3 C5 C6 N3 . . . . 72.14(11) ?
C3 C5 C6 C7 . . . . -163.68(9) ?
C6 N3 C8 C9 . . . . 170.51(8) ?
Fe1 N3 C8 C9 . . . . 41.92(9) ?
C10 N4 C9 C8 . . . . 170.11(8) ?
Fe1 N4 C9 C8 . . . . 41.47(9) ?
N3 C8 C9 N4 . . . . -57.87(10) ?
C9 N4 C10 C12 . . . . 179.51(8) ?
Fe1 N4 C10 C12 . . . . -57.89(9) ?
C9 N4 C10 C11 . . . . 56.26(11) ?
Fe1 N4 C10 C11 . . . . 178.86(7) ?
N4 C10 C12 C13 . . . . 74.04(11) ?
C11 C10 C12 C13 . . . . -161.46(9) ?
C1 N1 C13 C12 . . . . 176.24(8) ?
Fe1 N1 C13 C12 . . . . 52.95(10) ?
C1 N1 C13 C14 . . . . -60.37(11) ?
Fe1 N1 C13 C14 . . . . 176.34(7) ?
C10 C12 C13 N1 . . . . -71.47(11) ?
C10 C12 C13 C14 . . . . 164.17(9) ?

_cod_database_fobs_code 2022656
